data_4344585
loop_
_publ_author_name
'Serrano, \'Angel L'
'Casado, Miguel A.'
'Ciriano, Miguel A.'
'de Bruin, Bas'
'L\'opez, Jos\'e A'
'Tejel, Cristina'

_publ_section_title
;
 Nucleophilicity and P-C Bond Formation Reactions of a Terminal
 Phosphanido Iridium Complex.
;
_journal_issue 2
_journal_name_full 'Inorganic chemistry'
_journal_page_first 828
_journal_page_last 839
_journal_paper_doi 10.1021/acs.inorgchem.5b02301
_journal_volume 55
_journal_year 2016
_chemical_formula_moiety 'C23 H24 B Cl Ir N4 O P, 0.4(C6 H6)'
_chemical_formula_sum 'C25.4 H26.4 B Cl Ir N4 O P'
_chemical_formula_weight 673.13
_chemical_name_systematic
;
 ?
;
_space_group_crystal_system triclinic
_space_group_IT_number 2
_space_group_name_Hall '-P 1'
_space_group_name_H-M_alt 'P -1'
_symmetry_space_group_name_Hall '-P 1'
_symmetry_space_group_name_H-M 'P -1'
_atom_sites_solution_hydrogens mixed
_atom_sites_solution_primary direct
_atom_sites_solution_secondary difmap
_audit_creation_method SHELXL-2013
_cell_angle_alpha 110.7038(7)
_cell_angle_beta 97.3629(7)
_cell_angle_gamma 96.9675(8)
_cell_formula_units_Z 2
_cell_length_a 9.2577(6)
_cell_length_b 12.0642(8)
_cell_length_c 12.3424(8)
_cell_measurement_reflns_used 5052
_cell_measurement_temperature 100(2)
_cell_measurement_theta_max 27.62
_cell_measurement_theta_min 2.25
_cell_volume 1258.04(14)
_computing_cell_refinement 'SAINT+ v. 7.66A (Bruker AXS)'
_computing_data_collection 'APEX2 v. 2009-7.0 (Bruker AXS)'
_computing_data_reduction 'SAINT+ v. 7.66A (Bruker AXS)'
_computing_molecular_graphics
;
ORTEP3 for Windows - L. J. Farrugia, 
J. Appl. Crystallogr. 1997, 30, 565.
;
_computing_structure_refinement 'SHELXL-2013 (Sheldrick, 2013)'
_computing_structure_solution 'SHELXS-2013 (Sheldrick, 2013)'
_diffrn_ambient_temperature 100(2)
_diffrn_detector_area_resol_mean 8.26
_diffrn_measured_fraction_theta_full 0.999
_diffrn_measured_fraction_theta_max 0.994
_diffrn_measurement_device_type 'Bruker SMART APEX CCD system'
_diffrn_measurement_method '\w rotations with narrow frames'
_diffrn_radiation_monochromator graphite
_diffrn_radiation_type MoK\a
_diffrn_radiation_wavelength 0.71073
_diffrn_reflns_av_R_equivalents 0.0337
_diffrn_reflns_av_unetI/netI 0.0424
_diffrn_reflns_laue_measured_fraction_full 0.999
_diffrn_reflns_laue_measured_fraction_max 0.994
_diffrn_reflns_limit_h_max 11
_diffrn_reflns_limit_h_min -11
_diffrn_reflns_limit_k_max 15
_diffrn_reflns_limit_k_min -15
_diffrn_reflns_limit_l_max 15
_diffrn_reflns_limit_l_min -15
_diffrn_reflns_number 15057
_diffrn_reflns_point_group_measured_fraction_full 0.999
_diffrn_reflns_point_group_measured_fraction_max 0.994
_diffrn_reflns_theta_full 25.242
_diffrn_reflns_theta_max 26.997
_diffrn_reflns_theta_min 1.795
_diffrn_source 'normal-focus sealed tube'
_exptl_absorpt_coefficient_mu 5.503
_exptl_absorpt_correction_T_max 0.7437
_exptl_absorpt_correction_T_min 0.5714
_exptl_absorpt_correction_type multi-scan
_exptl_absorpt_process_details
; 
  SADABS-2008/1: Area-Detector Absorption Correction. Bruker-AXS 
;
_exptl_crystal_colour yellow
_exptl_crystal_density_diffrn 1.777
_exptl_crystal_description 'prismatic block'
_exptl_crystal_F_000 658
_exptl_crystal_size_max 0.110
_exptl_crystal_size_mid 0.050
_exptl_crystal_size_min 0.040
_refine_diff_density_max 1.210
_refine_diff_density_min -0.802
_refine_diff_density_rms 0.129
_refine_ls_extinction_method none
_refine_ls_goodness_of_fit_ref 1.044
_refine_ls_hydrogen_treatment mixed
_refine_ls_matrix_type full
_refine_ls_number_parameters 310
_refine_ls_number_reflns 5470
_refine_ls_number_restraints 11
_refine_ls_restrained_S_all 1.045
_refine_ls_R_factor_all 0.0339
_refine_ls_R_factor_gt 0.0279
_refine_ls_shift/su_max 0.001
_refine_ls_shift/su_mean 0.000
_refine_ls_structure_factor_coef Fsqd
_refine_ls_weighting_details 'w=1/[\s^2^(Fo^2^)+(0.0223P)^2^+1.5095P] where P=(Fo^2^+2Fc^2^)/3'
_refine_ls_weighting_scheme calc
_refine_ls_wR_factor_gt 0.0565
_refine_ls_wR_factor_ref 0.0599
_reflns_Friedel_coverage 0.000
_reflns_number_gt 4920
_reflns_number_total 5470
_reflns_threshold_expression 'I > 2\s(I)'
_cod_data_source_file ic5b02301_si_002.cif
_cod_data_source_block ctb87as
_cod_original_cell_volume 1258.03(14)
_cod_original_formula_sum 'C25.40 H26.40 B Cl Ir N4 O P'
_cod_database_code 4344585
_shelx_space_group_comment
;
The symmetry employed for this shelxl refinement is uniquely defined
by the following loop, which should always be used as a source of
symmetry information in preference to the above space-group names.
They are only intended as comments.
;
_shelx_estimated_absorpt_t_min 0.583
_shelx_estimated_absorpt_t_max 0.810
_shelxl_version_number 2013-4

loop_
_space_group_symop_operation_xyz
'x, y, z'
'-x, -y, -z'

loop_
_atom_site_label
_atom_site_type_symbol
_atom_site_fract_x
_atom_site_fract_y
_atom_site_fract_z
_atom_site_U_iso_or_equiv
_atom_site_adp_type
_atom_site_occupancy
_atom_site_site_symmetry_order
_atom_site_calc_flag
_atom_site_refinement_flags_posn
_atom_site_refinement_flags_adp
_atom_site_refinement_flags_occupancy
_atom_site_disorder_assembly
_atom_site_disorder_group
Ir Ir 0.85974(2) 0.13134(2) 0.90433(2) 0.01802(6) Uani 1 1 d D . . . .
H0 H 0.989(3) 0.059(3) 0.875(3) 0.027 Uiso 1 1 d D U . . .
Cl Cl 0.98641(11) 0.22492(9) 1.10750(8) 0.0241(2) Uani 1 1 d . . . . .
P P 0.73470(11) 0.05499(9) 0.71518(8) 0.0183(2) Uani 1 1 d . . . . .
O O 0.7233(3) -0.0801(3) 0.9528(3) 0.0304(7) Uani 1 1 d . . . . .
N1 N 0.9640(4) 0.2776(3) 0.8749(3) 0.0214(7) Uani 1 1 d . . . . .
N2 N 0.8871(4) 0.3504(3) 0.8347(3) 0.0220(7) Uani 1 1 d . . . . .
N3 N 0.6885(4) 0.2369(3) 0.9494(3) 0.0206(7) Uani 1 1 d . . . . .
N4 N 0.6405(4) 0.3020(3) 0.8853(3) 0.0218(7) Uani 1 1 d . . . . .
B B 0.7175(5) 0.3106(4) 0.7817(4) 0.0226(10) Uani 1 1 d . . . . .
C1 C 1.1059(5) 0.3309(4) 0.9079(3) 0.0259(9) Uani 1 1 d . . . . .
H1 H 1.1835 0.3000 0.9395 0.031 Uiso 1 1 calc R U . . .
C2 C 1.1236(5) 0.4379(4) 0.8893(4) 0.0297(10) Uani 1 1 d . . . . .
H2 H 1.2131 0.4930 0.9044 0.036 Uiso 1 1 calc R U . . .
C3 C 0.9839(5) 0.4475(4) 0.8444(3) 0.0260(9) Uani 1 1 d . . . . .
H3 H 0.9597 0.5125 0.8235 0.031 Uiso 1 1 calc R U . . .
C4 C 0.6034(5) 0.2446(4) 1.0299(4) 0.0287(10) Uani 1 1 d . . . . .
H4 H 0.6130 0.2080 1.0864 0.034 Uiso 1 1 calc R U . . .
C5 C 0.4979(5) 0.3149(4) 1.0184(4) 0.0330(11) Uani 1 1 d . . . . .
H5 H 0.4227 0.3346 1.0639 0.040 Uiso 1 1 calc R U . . .
C6 C 0.5258(5) 0.3495(4) 0.9276(4) 0.0289(10) Uani 1 1 d . . . . .
H6 H 0.4725 0.3991 0.8990 0.035 Uiso 1 1 calc R U . . .
C7 C 0.5592(4) -0.0375(4) 0.7045(3) 0.0221(9) Uani 1 1 d . . . . .
C8 C 0.5394(5) -0.1626(4) 0.6543(4) 0.0323(11) Uani 1 1 d . . . . .
H8 H 0.6145 -0.2000 0.6178 0.039 Uiso 1 1 calc R U . . .
C9 C 0.4105(6) -0.2333(5) 0.6571(5) 0.0440(13) Uani 1 1 d . . . . .
H9 H 0.3985 -0.3187 0.6231 0.053 Uiso 1 1 calc R U . . .
C10 C 0.3008(5) -0.1803(5) 0.7090(4) 0.0378(12) Uani 1 1 d . . . . .
H10 H 0.2131 -0.2288 0.7110 0.045 Uiso 1 1 calc R U . . .
C11 C 0.3187(5) -0.0556(4) 0.7584(4) 0.0326(11) Uani 1 1 d . . . . .
H11 H 0.2426 -0.0189 0.7940 0.039 Uiso 1 1 calc R U . . .
C12 C 0.4463(5) 0.0155(4) 0.7563(4) 0.0273(10) Uani 1 1 d . . . . .
H12 H 0.4573 0.1008 0.7901 0.033 Uiso 1 1 calc R U . . .
C13 C 0.8165(4) -0.0435(4) 0.6005(3) 0.0213(9) Uani 1 1 d . . . . .
C14 C 0.9110(5) -0.1157(4) 0.6236(4) 0.0353(11) Uani 1 1 d . . . . .
H14 H 0.9419 -0.1092 0.7024 0.042 Uiso 1 1 calc R U . . .
C15 C 0.9607(6) -0.1974(5) 0.5326(4) 0.0495(15) Uani 1 1 d . . . . .
H15 H 1.0247 -0.2476 0.5491 0.059 Uiso 1 1 calc R U . . .
C16 C 0.9187(5) -0.2069(4) 0.4183(4) 0.0363(12) Uani 1 1 d . . . . .
H16 H 0.9534 -0.2632 0.3561 0.044 Uiso 1 1 calc R U . . .
C17 C 0.8265(6) -0.1348(4) 0.3949(4) 0.0371(12) Uani 1 1 d . . . . .
H17 H 0.7977 -0.1409 0.3160 0.045 Uiso 1 1 calc R U . . .
C18 C 0.7749(5) -0.0531(4) 0.4844(4) 0.0323(11) Uani 1 1 d . . . . .
H18 H 0.7108 -0.0034 0.4670 0.039 Uiso 1 1 calc R U . . .
C19 C 0.6924(5) 0.1787(3) 0.6739(3) 0.0231(9) Uani 1 1 d . . . . .
H19A H 0.7543 0.1858 0.6161 0.028 Uiso 1 1 calc R U . . .
H19B H 0.5877 0.1584 0.6335 0.028 Uiso 1 1 calc R U . . .
C20 C 0.6603(5) 0.4119(4) 0.7376(4) 0.0380(12) Uani 1 1 d D . . . .
C21A C 0.5064(6) 0.3829(6) 0.6708(6) 0.0340(16) Uiso 0.601(3) 1 d D U P A 1
C22A C 0.4089(7) 0.4563(7) 0.6864(7) 0.0402(18) Uiso 0.601(3) 1 d D U P A 1
C21B C 0.691(3) 0.4474(14) 0.6391(12) 0.0340(16) Uiso 0.195(3) 1 d D U P A 2
C22B C 0.713(3) 0.5603(16) 0.6466(19) 0.0402(18) Uiso 0.195(3) 1 d D U P A 2
C21C C 0.723(2) 0.4187(14) 0.6354(12) 0.0340(16) Uiso 0.203(3) 1 d D U P A 3
C22C C 0.783(3) 0.5159(18) 0.6204(18) 0.0402(18) Uiso 0.203(3) 1 d D U P A 3
C23 C 0.7760(4) -0.0007(4) 0.9333(3) 0.0215(9) Uani 1 1 d . . . . .
C51 C 0.2493(10) 0.4865(9) 0.6224(7) 0.056(4) Uiso 0.4 1 d G . P B -4
H51 H 0.3119 0.5034 0.6957 0.067 Uiso 0.4 1 calc R U P B -4
C52 C 0.1098(11) 0.5181(9) 0.6199(7) 0.054(4) Uiso 0.4 1 d G . P B -4
H52 H 0.0770 0.5566 0.6916 0.064 Uiso 0.4 1 calc R U P B -4
C53 C 0.0182(9) 0.4932(11) 0.5126(9) 0.066(4) Uiso 0.4 1 d G . P B -4
H53 H -0.0772 0.5148 0.5110 0.079 Uiso 0.4 1 calc R U P B -4
C54 C 0.0661(10) 0.4369(10) 0.4078(7) 0.059(4) Uiso 0.4 1 d G . P B -4
H54 H 0.0035 0.4199 0.3345 0.071 Uiso 0.4 1 calc R U P B -4
C55 C 0.2057(11) 0.4053(8) 0.4103(7) 0.057(4) Uiso 0.4 1 d G . P B -4
H55 H 0.2384 0.3667 0.3386 0.068 Uiso 0.4 1 calc R U P B -4
C56 C 0.2972(8) 0.4301(9) 0.5175(8) 0.054(4) Uiso 0.4 1 d G . P B -4
H56 H 0.3926 0.4085 0.5192 0.065 Uiso 0.4 1 calc R U P B -4

loop_
_atom_site_aniso_label
_atom_site_aniso_U_11
_atom_site_aniso_U_22
_atom_site_aniso_U_33
_atom_site_aniso_U_23
_atom_site_aniso_U_13
_atom_site_aniso_U_12
Ir 0.01819(9) 0.01782(9) 0.01594(8) 0.00322(6) 0.00246(6) 0.00584(6)
Cl 0.0274(5) 0.0251(5) 0.0164(4) 0.0039(4) 0.0004(4) 0.0081(4)
P 0.0195(5) 0.0166(5) 0.0159(5) 0.0029(4) 0.0017(4) 0.0039(4)
O 0.0336(18) 0.0276(17) 0.0328(17) 0.0133(14) 0.0097(14) 0.0068(14)
N1 0.0221(18) 0.0216(18) 0.0171(16) 0.0030(14) 0.0032(14) 0.0052(14)
N2 0.0278(19) 0.0195(18) 0.0154(16) 0.0032(14) 0.0025(14) 0.0040(15)
N3 0.0221(18) 0.0170(17) 0.0203(17) 0.0046(14) 0.0017(14) 0.0043(14)
N4 0.0247(19) 0.0182(17) 0.0201(17) 0.0042(14) 0.0003(14) 0.0081(14)
B 0.026(3) 0.021(2) 0.021(2) 0.0089(19) -0.0010(19) 0.005(2)
C1 0.024(2) 0.027(2) 0.018(2) -0.0008(17) 0.0056(17) 0.0005(18)
C2 0.029(2) 0.029(2) 0.021(2) -0.0013(18) 0.0094(18) -0.0061(19)
C3 0.037(3) 0.020(2) 0.0177(19) 0.0029(16) 0.0085(18) -0.0003(18)
C4 0.026(2) 0.030(2) 0.030(2) 0.0080(19) 0.0098(19) 0.0069(19)
C5 0.027(2) 0.032(3) 0.039(3) 0.006(2) 0.013(2) 0.014(2)
C6 0.022(2) 0.023(2) 0.037(3) 0.0067(19) 0.0031(19) 0.0091(18)
C7 0.021(2) 0.023(2) 0.0191(19) 0.0049(17) 0.0007(16) 0.0040(17)
C8 0.029(2) 0.030(3) 0.032(2) 0.006(2) 0.008(2) 0.000(2)
C9 0.045(3) 0.031(3) 0.049(3) 0.007(2) 0.015(3) -0.005(2)
C10 0.029(3) 0.047(3) 0.029(2) 0.012(2) 0.000(2) -0.009(2)
C11 0.021(2) 0.047(3) 0.025(2) 0.009(2) 0.0031(18) 0.005(2)
C12 0.022(2) 0.028(2) 0.027(2) 0.0053(18) 0.0020(18) 0.0018(18)
C13 0.021(2) 0.018(2) 0.0175(19) -0.0015(16) 0.0061(16) -0.0001(16)
C14 0.028(3) 0.041(3) 0.025(2) -0.002(2) -0.0018(19) 0.012(2)
C15 0.035(3) 0.054(3) 0.039(3) -0.009(2) -0.005(2) 0.026(3)
C16 0.025(2) 0.038(3) 0.029(2) -0.008(2) 0.0084(19) 0.001(2)
C17 0.052(3) 0.032(3) 0.020(2) 0.0015(19) 0.008(2) 0.002(2)
C18 0.048(3) 0.028(2) 0.022(2) 0.0086(19) 0.006(2) 0.014(2)
C19 0.025(2) 0.021(2) 0.019(2) 0.0048(17) -0.0024(17) 0.0039(17)
C20 0.051(3) 0.023(2) 0.040(3) 0.014(2) 0.000(2) 0.011(2)
C23 0.022(2) 0.025(2) 0.0159(19) 0.0039(17) 0.0013(16) 0.0137(18)

loop_
_atom_type_symbol
_atom_type_description
_atom_type_scat_dispersion_real
_atom_type_scat_dispersion_imag
_atom_type_scat_source
C C 0.0033 0.0016 'International Tables Vol C Tables 4.2.6.8 and 6.1.1.4'
H H 0.0000 0.0000 'International Tables Vol C Tables 4.2.6.8 and 6.1.1.4'
N N 0.0061 0.0033 'International Tables Vol C Tables 4.2.6.8 and 6.1.1.4'
O O 0.0106 0.0060 'International Tables Vol C Tables 4.2.6.8 and 6.1.1.4'
P P 0.1023 0.0942 'International Tables Vol C Tables 4.2.6.8 and 6.1.1.4'
Cl Cl 0.1484 0.1585 'International Tables Vol C Tables 4.2.6.8 and 6.1.1.4'
Ir Ir -1.4442 7.9887 'International Tables Vol C Tables 4.2.6.8 and 6.1.1.4'
B B 0.0013 0.0007 'International Tables Vol C Tables 4.2.6.8 and 6.1.1.4'

loop_
_geom_angle_atom_site_label_1
_geom_angle_atom_site_label_2
_geom_angle_atom_site_label_3
_geom_angle
C23 Ir N1 177.07(15)
C23 Ir N3 97.28(15)
N1 Ir N3 85.15(13)
C23 Ir P 92.13(12)
N1 Ir P 89.60(9)
N3 Ir P 87.59(9)
C23 Ir Cl 90.17(12)
N1 Ir Cl 88.22(9)
N3 Ir Cl 89.08(9)
P Ir Cl 176.17(4)
C23 Ir H0 84.0(15)
N1 Ir H0 93.5(15)
N3 Ir H0 177.7(15)
P Ir H0 94.3(15)
Cl Ir H0 89.0(15)
C19 P C13 108.29(19)
C19 P C7 107.09(19)
C13 P C7 103.07(18)
C19 P Ir 108.54(13)
C13 P Ir 119.25(14)
C7 P Ir 109.94(13)
C1 N1 N2 107.4(3)
C1 N1 Ir 129.0(3)
N2 N1 Ir 122.7(2)
C3 N2 N1 108.1(3)
C3 N2 B 130.9(4)
N1 N2 B 120.9(3)
C4 N3 N4 107.8(3)
C4 N3 Ir 130.2(3)
N4 N3 Ir 121.8(2)
C6 N4 N3 108.3(3)
C6 N4 B 131.0(4)
N3 N4 B 120.7(3)
N2 B N4 105.6(3)
N2 B C20 109.3(3)
N4 B C20 110.3(4)
N2 B C19 108.1(3)
N4 B C19 111.1(3)
C20 B C19 112.2(3)
N1 C1 C2 110.0(4)
N1 C1 H1 125.0
C2 C1 H1 125.0
C3 C2 C1 105.3(4)
C3 C2 H2 127.3
C1 C2 H2 127.3
N2 C3 C2 109.2(4)
N2 C3 H3 125.4
C2 C3 H3 125.4
N3 C4 C5 109.5(4)
N3 C4 H4 125.3
C5 C4 H4 125.3
C6 C5 C4 105.3(4)
C6 C5 H5 127.3
C4 C5 H5 127.3
N4 C6 C5 109.2(4)
N4 C6 H6 125.4
C5 C6 H6 125.4
C8 C7 C12 118.7(4)
C8 C7 P 120.8(3)
C12 C7 P 120.3(3)
C7 C8 C9 120.6(4)
C7 C8 H8 119.7
C9 C8 H8 119.7
C10 C9 C8 120.3(5)
C10 C9 H9 119.9
C8 C9 H9 119.9
C9 C10 C11 119.7(4)
C9 C10 H10 120.1
C11 C10 H10 120.1
C12 C11 C10 120.5(4)
C12 C11 H11 119.7
C10 C11 H11 119.7
C11 C12 C7 120.2(4)
C11 C12 H12 119.9
C7 C12 H12 119.9
C14 C13 C18 118.9(4)
C14 C13 P 121.7(3)
C18 C13 P 119.3(3)
C13 C14 C15 120.1(4)
C13 C14 H14 119.9
C15 C14 H14 119.9
C16 C15 C14 120.7(5)
C16 C15 H15 119.7
C14 C15 H15 119.7
C17 C16 C15 119.5(4)
C17 C16 H16 120.3
C15 C16 H16 120.3
C16 C17 C18 120.7(4)
C16 C17 H17 119.6
C18 C17 H17 119.6
C17 C18 C13 120.1(4)
C17 C18 H18 120.0
C13 C18 H18 120.0
B C19 P 116.1(3)
B C19 H19A 108.3
P C19 H19A 108.3
B C19 H19B 108.3
P C19 H19B 108.3
H19A C19 H19B 107.4
C21B C20 B 131.1(9)
C21C C20 B 112.5(9)
C21A C20 B 117.2(4)
C22A C21A C20 125.9(6)
C22B C21B C20 123.6(9)
C22C C21C C20 128.0(10)
O C23 Ir 178.5(4)
C52 C51 C56 120.0
C52 C51 H51 120.0
C56 C51 H51 120.0
C53 C52 C51 120.0
C53 C52 H52 120.0
C51 C52 H52 120.0
C54 C53 C52 120.0
C54 C53 H53 120.0
C52 C53 H53 120.0
C55 C54 C53 120.0
C55 C54 H54 120.0
C53 C54 H54 120.0
C54 C55 C56 120.0
C54 C55 H55 120.0
C56 C55 H55 120.0
C55 C56 C51 120.0
C55 C56 H56 120.0
C51 C56 H56 120.0

loop_
_geom_bond_atom_site_label_1
_geom_bond_atom_site_label_2
_geom_bond_distance
Ir C23 1.854(5)
Ir N1 2.074(3)
Ir N3 2.159(3)
Ir P 2.2731(10)
Ir Cl 2.4211(9)
Ir H0 1.573(10)
P C19 1.808(4)
P C13 1.815(4)
P C7 1.818(4)
O C23 1.139(5)
N1 C1 1.334(5)
N1 N2 1.376(5)
N2 C3 1.346(5)
N2 B 1.568(6)
N3 C4 1.330(5)
N3 N4 1.369(4)
N4 C6 1.344(5)
N4 B 1.569(6)
B C20 1.620(6)
B C19 1.640(6)
C1 C2 1.383(6)
C1 H1 0.9500
C2 C3 1.375(6)
C2 H2 0.9500
C3 H3 0.9500
C4 C5 1.393(6)
C4 H4 0.9500
C5 C6 1.371(6)
C5 H5 0.9500
C6 H6 0.9500
C7 C8 1.392(6)
C7 C12 1.398(6)
C8 C9 1.392(6)
C8 H8 0.9500
C9 C10 1.373(7)
C9 H9 0.9500
C10 C11 1.388(7)
C10 H10 0.9500
C11 C12 1.383(6)
C11 H11 0.9500
C12 H12 0.9500
C13 C14 1.380(6)
C13 C18 1.394(6)
C14 C15 1.380(6)
C14 H14 0.9500
C15 C16 1.374(7)
C15 H15 0.9500
C16 C17 1.365(7)
C16 H16 0.9500
C17 C18 1.378(6)
C17 H17 0.9500
C18 H18 0.9500
C19 H19A 0.9900
C19 H19B 0.9900
C20 C21B 1.471(5)
C20 C21C 1.476(5)
C20 C21A 1.485(4)
C21A C22A 1.324(5)
C21B C22B 1.322(5)
C21C C22C 1.321(5)
C51 C52 1.3900
C51 C56 1.3900
C51 H51 0.9500
C52 C53 1.3900
C52 H52 0.9500
C53 C54 1.3900
C53 H53 0.9500
C54 C55 1.3900
C54 H54 0.9500
C55 C56 1.3900
C55 H55 0.9500
C56 H56 0.9500
